data_1566139
loop_
_publ_author_name
'Forensi, Silvia'
'Stopin, Antoine'
'de Leo, Federica'
'Wouters, Johan'
'Bonifazi, Davide'

_publ_section_title
;
 1,8,10-Trisubstituted anthracenyl hydrocarbons: Towards versatile
 scaffolds for multiple-H-bonded recognition arrays
;
_journal_issue 51
_journal_name_full Tetrahedron
_journal_page_first 131299
_journal_paper_doi 10.1016/j.tet.2020.131299
_journal_volume 76
_journal_year 2020
_chemical_formula_moiety 'C22 H16 Cl2 O4'
_chemical_formula_sum 'C22 H16 Cl2 O4'
_chemical_formula_weight 415.25
_space_group_IT_number 14
_space_group_name_Hall '-P 2yn'
_space_group_name_H-M_alt 'P 1 21/n 1'
_symmetry_cell_setting monoclinic
_symmetry_space_group_name_Hall '-P 2yn'
_symmetry_space_group_name_H-M 'P 1 21/n 1'
_atom_sites_solution_hydrogens geom
_atom_sites_solution_primary direct
_atom_sites_solution_secondary difmap
_audit_creation_method SHELXL-97
_cell_angle_alpha 90.00
_cell_angle_beta 102.694(14)
_cell_angle_gamma 90.00
_cell_formula_units_Z 4
_cell_length_a 7.3773(8)
_cell_length_b 20.523(3)
_cell_length_c 12.5623(19)
_cell_measurement_reflns_used 1532
_cell_measurement_temperature 293(2)
_cell_measurement_theta_max 21.8140
_cell_measurement_theta_min 3.4680
_cell_volume 1855.5(5)
_computing_cell_refinement
;
CrysAlisPro, Agilent Technologies,
Version 1.171.37.31 (release 14-01-2014 CrysAlis171 .NET)
(compiled Jan 14 2014,18:38:05)
;
_computing_data_collection
;
CrysAlisPro, Agilent Technologies,
Version 1.171.37.31 (release 14-01-2014 CrysAlis171 .NET)
(compiled Jan 14 2014,18:38:05)
;
_computing_data_reduction
;
CrysAlisPro, Agilent Technologies,
Version 1.171.37.31 (release 14-01-2014 CrysAlis171 .NET)
(compiled Jan 14 2014,18:38:05)
;
_computing_structure_refinement 'SHELXL-97 (Sheldrick, 1997)'
_computing_structure_solution Sir2004
_diffrn_ambient_temperature 293(2)
_diffrn_detector 'CCD plate'
_diffrn_detector_area_resol_mean 5.1856
_diffrn_detector_type Ruby
_diffrn_measured_fraction_theta_full 0.998
_diffrn_measured_fraction_theta_max 0.998
_diffrn_measurement_device 'four-circle diffractometer'
_diffrn_measurement_device_type 'Xcalibur, Ruby, Gemini ultra'
_diffrn_measurement_method '\w scans'
_diffrn_radiation_monochromator graphite
_diffrn_radiation_probe x-ray
_diffrn_radiation_type 'Mo K\a'
_diffrn_radiation_wavelength 0.71073
_diffrn_reflns_av_R_equivalents 0.0765
_diffrn_reflns_av_sigmaI/netI 0.0909
_diffrn_reflns_limit_h_max 7
_diffrn_reflns_limit_h_min -8
_diffrn_reflns_limit_k_max 24
_diffrn_reflns_limit_k_min -22
_diffrn_reflns_limit_l_max 14
_diffrn_reflns_limit_l_min -12
_diffrn_reflns_number 10343
_diffrn_reflns_theta_full 25.00
_diffrn_reflns_theta_max 25.02
_diffrn_reflns_theta_min 3.41
_diffrn_source 'Enhance (Mo) X-ray Source'
_exptl_absorpt_coefficient_mu 0.377
_exptl_absorpt_correction_T_max 0.9814
_exptl_absorpt_correction_T_min 0.8794
_exptl_absorpt_correction_type multi-scan
_exptl_absorpt_process_details
;
CrysAlisPro, Agilent Technologies,
Version 1.171.37.31 (release 14-01-2014 CrysAlis171 .NET)
(compiled Jan 14 2014,18:38:05)
Empirical absorption correction using spherical harmonics,
 implemented in SCALE3 ABSPACK scaling algorithm.
;
_exptl_crystal_colour colorless
_exptl_crystal_density_diffrn 1.486
_exptl_crystal_density_method 'not measured'
_exptl_crystal_description plaquet
_exptl_crystal_F_000 856
_exptl_crystal_size_max 0.35
_exptl_crystal_size_mid 0.07
_exptl_crystal_size_min 0.05
_refine_diff_density_max 0.197
_refine_diff_density_min -0.229
_refine_diff_density_rms 0.051
_refine_ls_extinction_method none
_refine_ls_goodness_of_fit_ref 1.032
_refine_ls_hydrogen_treatment mixed
_refine_ls_matrix_type full
_refine_ls_number_parameters 259
_refine_ls_number_reflns 3260
_refine_ls_number_restraints 0
_refine_ls_restrained_S_all 1.032
_refine_ls_R_factor_all 0.1134
_refine_ls_R_factor_gt 0.0597
_refine_ls_shift/su_max 0.000
_refine_ls_shift/su_mean 0.000
_refine_ls_structure_factor_coef Fsqd
_refine_ls_weighting_details 'calc w=1/[\s^2^(Fo^2^)+(0.0226P)^2^+0.0000P] where P=(Fo^2^+2Fc^2^)/3'
_refine_ls_weighting_scheme calc
_refine_ls_wR_factor_gt 0.0864
_refine_ls_wR_factor_ref 0.1023
_reflns_number_gt 2028
_reflns_number_total 3260
_reflns_threshold_expression >2sigma(I)
_cod_data_source_file Tetrahedron-2020-76-131299.cif
_cod_data_source_block 3
_cod_original_cell_volume 1855.5(4)
_cod_original_sg_symbol_H-M 'P 21/n'
_cod_database_code 1566139

loop_
_symmetry_equiv_pos_as_xyz
'x, y, z'
'-x+1/2, y+1/2, -z+1/2'
'-x, -y, -z'
'x-1/2, -y-1/2, z-1/2'

loop_
_atom_site_label
_atom_site_type_symbol
_atom_site_fract_x
_atom_site_fract_y
_atom_site_fract_z
_atom_site_U_iso_or_equiv
_atom_site_adp_type
_atom_site_occupancy
_atom_site_symmetry_multiplicity
_atom_site_calc_flag
_atom_site_refinement_flags
_atom_site_disorder_assembly
_atom_site_disorder_group
C1 C 0.3835(4) 0.07771(15) 0.0050(3) 0.0338(8) Uani 1 1 d . . .
C2 C 0.4878(5) 0.10412(16) -0.0630(3) 0.0449(9) Uani 1 1 d . . .
H2 H 0.4365 0.1095 -0.1370 0.054 Uiso 1 1 calc R . .
C3 C 0.6693(5) 0.12251(17) -0.0199(3) 0.0509(10) Uani 1 1 d . . .
H3 H 0.7404 0.1405 -0.0651 0.061 Uiso 1 1 calc R . .
C4 C 0.7449(4) 0.11432(16) 0.0888(3) 0.0422(9) Uani 1 1 d . . .
H4 H 0.8667 0.1274 0.1169 0.051 Uiso 1 1 calc R . .
C5 C 0.6430(4) 0.08684(14) 0.1578(3) 0.0314(8) Uani 1 1 d . . .
C6 C 0.7264(4) 0.08036(16) 0.2786(3) 0.0320(8) Uani 1 1 d . . .
C7 C 0.6466(4) 0.02181(15) 0.3279(3) 0.0317(8) Uani 1 1 d . . .
C8 C 0.7517(4) -0.00732(18) 0.4201(3) 0.0463(10) Uani 1 1 d . . .
H8 H 0.8706 0.0081 0.4498 0.056 Uiso 1 1 calc R . .
C9 C 0.6816(5) -0.05917(18) 0.4684(3) 0.0518(10) Uani 1 1 d . . .
H9 H 0.7534 -0.0785 0.5305 0.062 Uiso 1 1 calc R . .
C10 C 0.5054(5) -0.08229(17) 0.4250(3) 0.0443(9) Uani 1 1 d . . .
H10 H 0.4594 -0.1181 0.4559 0.053 Uiso 1 1 calc R . .
C11 C 0.3985(4) -0.05179(16) 0.3353(3) 0.0362(8) Uani 1 1 d . . .
C12 C 0.4668(4) 0.00066(15) 0.2850(3) 0.0299(8) Uani 1 1 d . . .
C13 C 0.3537(4) 0.03631(15) 0.1899(3) 0.0306(8) Uani 1 1 d . . .
C14 C 0.4592(4) 0.06726(14) 0.1154(2) 0.0278(7) Uani 1 1 d . . .
C15 C 0.6896(4) 0.14192(15) 0.3401(3) 0.0315(8) Uani 1 1 d . . .
C16 C 0.8271(4) 0.16571(16) 0.4247(3) 0.0362(8) Uani 1 1 d . . .
H16 H 0.9420 0.1451 0.4425 0.043 Uiso 1 1 calc R . .
C17 C 0.7939(4) 0.21999(16) 0.4829(3) 0.0399(9) Uani 1 1 d . . .
C18 C 0.6222(5) 0.25025(16) 0.4576(3) 0.0441(9) Uani 1 1 d . . .
H18 H 0.6001 0.2871 0.4960 0.053 Uiso 1 1 calc R . .
C19 C 0.4843(4) 0.22566(16) 0.3755(3) 0.0398(9) Uani 1 1 d . . .
C20 C 0.5158(4) 0.17193(15) 0.3152(3) 0.0342(8) Uani 1 1 d . . .
H20 H 0.4224 0.1561 0.2590 0.041 Uiso 1 1 calc R . .
C21 C 1.0976(4) 0.21702(19) 0.5995(3) 0.0609(12) Uani 1 1 d . . .
H21A H 1.0825 0.1724 0.6188 0.091 Uiso 1 1 calc R . .
H21B H 1.1699 0.2397 0.6612 0.091 Uiso 1 1 calc R . .
H21C H 1.1600 0.2188 0.5401 0.091 Uiso 1 1 calc R . .
C22 C 0.1699(4) 0.23585(19) 0.2732(3) 0.0612(12) Uani 1 1 d . . .
H22A H 0.2061 0.2388 0.2045 0.092 Uiso 1 1 calc R . .
H22B H 0.0622 0.2625 0.2713 0.092 Uiso 1 1 calc R . .
H22C H 0.1413 0.1914 0.2867 0.092 Uiso 1 1 calc R . .
O1 O 0.1853(3) 0.04126(11) 0.17532(19) 0.0463(7) Uani 1 1 d . . .
O2 O 0.9238(3) 0.07485(13) 0.2986(2) 0.0453(7) Uani 1 1 d . . .
O3 O 0.9190(3) 0.24713(12) 0.5672(2) 0.0566(7) Uani 1 1 d . . .
O4 O 0.3186(3) 0.25801(12) 0.3584(2) 0.0585(7) Uani 1 1 d . . .
Cl1 Cl 0.15793(11) 0.05549(5) -0.05647(8) 0.0521(3) Uani 1 1 d . . .
Cl2 Cl 0.17949(12) -0.08426(5) 0.28633(9) 0.0623(3) Uani 1 1 d . . .
H2O H 0.944(5) 0.0507(18) 0.258(3) 0.059(15) Uiso 1 1 d . . .

loop_
_atom_site_aniso_label
_atom_site_aniso_U_11
_atom_site_aniso_U_22
_atom_site_aniso_U_33
_atom_site_aniso_U_23
_atom_site_aniso_U_13
_atom_site_aniso_U_12
C1 0.0398(18) 0.0273(19) 0.035(2) -0.0019(17) 0.0091(16) 0.0015(15)
C2 0.066(2) 0.041(2) 0.029(2) 0.0010(18) 0.0131(19) 0.0002(19)
C3 0.066(2) 0.045(2) 0.050(3) 0.007(2) 0.031(2) -0.0072(19)
C4 0.0421(19) 0.039(2) 0.052(3) -0.005(2) 0.0229(19) -0.0047(17)
C5 0.0362(17) 0.0248(19) 0.037(2) -0.0064(16) 0.0156(16) 0.0028(15)
C6 0.0258(16) 0.035(2) 0.036(2) -0.0072(17) 0.0100(14) -0.0005(14)
C7 0.0314(17) 0.033(2) 0.031(2) -0.0053(17) 0.0067(15) 0.0085(15)
C8 0.0372(18) 0.047(2) 0.050(3) 0.002(2) -0.0009(17) 0.0092(17)
C9 0.061(2) 0.047(3) 0.043(3) 0.015(2) 0.002(2) 0.017(2)
C10 0.063(2) 0.036(2) 0.036(2) 0.0036(19) 0.0164(19) 0.0012(18)
C11 0.0408(18) 0.037(2) 0.032(2) -0.0019(18) 0.0103(16) -0.0005(16)
C12 0.0366(17) 0.034(2) 0.0206(19) -0.0029(16) 0.0089(14) 0.0024(15)
C13 0.0301(17) 0.035(2) 0.028(2) -0.0048(16) 0.0081(14) 0.0000(15)
C14 0.0317(16) 0.0275(19) 0.025(2) -0.0014(16) 0.0085(14) 0.0031(14)
C15 0.0317(17) 0.031(2) 0.035(2) -0.0027(17) 0.0126(15) -0.0055(15)
C16 0.0314(17) 0.039(2) 0.039(2) -0.0057(18) 0.0097(15) -0.0032(16)
C17 0.046(2) 0.035(2) 0.041(2) -0.0091(19) 0.0121(17) -0.0090(17)
C18 0.059(2) 0.032(2) 0.044(2) -0.0085(19) 0.0183(19) 0.0018(18)
C19 0.046(2) 0.036(2) 0.039(2) -0.0007(19) 0.0120(17) 0.0073(17)
C20 0.0355(18) 0.036(2) 0.030(2) -0.0078(17) 0.0066(15) -0.0024(16)
C21 0.052(2) 0.071(3) 0.055(3) -0.022(2) 0.000(2) -0.011(2)
C22 0.044(2) 0.075(3) 0.065(3) -0.010(2) 0.011(2) 0.018(2)
O1 0.0299(12) 0.0622(17) 0.0485(17) 0.0074(13) 0.0121(11) 0.0065(11)
O2 0.0278(13) 0.0563(18) 0.0526(19) -0.0167(15) 0.0103(11) 0.0007(12)
O3 0.0555(15) 0.0542(17) 0.0557(19) -0.0229(14) 0.0029(13) -0.0034(13)
O4 0.0557(15) 0.0565(18) 0.059(2) -0.0161(15) 0.0038(13) 0.0241(13)
Cl1 0.0497(5) 0.0615(7) 0.0393(6) -0.0001(5) -0.0026(4) -0.0031(5)
Cl2 0.0580(6) 0.0694(7) 0.0565(7) 0.0115(6) 0.0065(5) -0.0275(5)

loop_
_atom_type_symbol
_atom_type_description
_atom_type_scat_dispersion_real
_atom_type_scat_dispersion_imag
_atom_type_scat_source
C C 0.0033 0.0016 'International Tables Vol C Tables 4.2.6.8 and 6.1.1.4'
H H 0.0000 0.0000 'International Tables Vol C Tables 4.2.6.8 and 6.1.1.4'
O O 0.0106 0.0060 'International Tables Vol C Tables 4.2.6.8 and 6.1.1.4'
Cl Cl 0.1484 0.1585 'International Tables Vol C Tables 4.2.6.8 and 6.1.1.4'

loop_
_geom_angle_atom_site_label_1
_geom_angle_atom_site_label_2
_geom_angle_atom_site_label_3
_geom_angle
_geom_angle_site_symmetry_1
_geom_angle_site_symmetry_3
C2 C1 C14 121.4(3) . .
C2 C1 Cl1 116.0(3) . .
C14 C1 Cl1 122.6(2) . .
C1 C2 C3 119.3(3) . .
C1 C2 H2 120.4 . .
C3 C2 H2 120.4 . .
C4 C3 C2 120.3(3) . .
C4 C3 H3 119.8 . .
C2 C3 H3 119.8 . .
C3 C4 C5 121.1(3) . .
C3 C4 H4 119.5 . .
C5 C4 H4 119.5 . .
C4 C5 C14 119.4(3) . .
C4 C5 C6 120.4(3) . .
C14 C5 C6 120.1(3) . .
O2 C6 C5 111.0(2) . .
O2 C6 C7 109.6(3) . .
C5 C6 C7 111.6(2) . .
O2 C6 C15 105.2(2) . .
C5 C6 C15 110.8(3) . .
C7 C6 C15 108.4(2) . .
C8 C7 C12 120.2(3) . .
C8 C7 C6 119.0(3) . .
C12 C7 C6 120.6(3) . .
C7 C8 C9 120.5(3) . .
C7 C8 H8 119.8 . .
C9 C8 H8 119.8 . .
C10 C9 C8 120.2(3) . .
C10 C9 H9 119.9 . .
C8 C9 H9 119.9 . .
C11 C10 C9 119.3(3) . .
C11 C10 H10 120.4 . .
C9 C10 H10 120.4 . .
C10 C11 C12 121.5(3) . .
C10 C11 Cl2 116.0(3) . .
C12 C11 Cl2 122.4(3) . .
C7 C12 C11 118.3(3) . .
C7 C12 C13 118.5(3) . .
C11 C12 C13 123.2(3) . .
O1 C13 C14 121.8(3) . .
O1 C13 C12 122.3(3) . .
C14 C13 C12 115.9(2) . .
C1 C14 C5 118.5(3) . .
C1 C14 C13 122.8(3) . .
C5 C14 C13 118.7(3) . .
C16 C15 C20 119.9(3) . .
C16 C15 C6 119.7(3) . .
C20 C15 C6 120.4(3) . .
C17 C16 C15 120.3(3) . .
C17 C16 H16 119.9 . .
C15 C16 H16 119.9 . .
O3 C17 C16 124.9(3) . .
O3 C17 C18 115.1(3) . .
C16 C17 C18 120.0(3) . .
C19 C18 C17 119.8(3) . .
C19 C18 H18 120.1 . .
C17 C18 H18 120.1 . .
O4 C19 C18 115.4(3) . .
O4 C19 C20 123.5(3) . .
C18 C19 C20 121.1(3) . .
C19 C20 C15 119.0(3) . .
C19 C20 H20 120.5 . .
C15 C20 H20 120.5 . .
O3 C21 H21A 109.5 . .
O3 C21 H21B 109.5 . .
H21A C21 H21B 109.5 . .
O3 C21 H21C 109.5 . .
H21A C21 H21C 109.5 . .
H21B C21 H21C 109.5 . .
O4 C22 H22A 109.5 . .
O4 C22 H22B 109.5 . .
H22A C22 H22B 109.5 . .
O4 C22 H22C 109.5 . .
H22A C22 H22C 109.5 . .
H22B C22 H22C 109.5 . .
C6 O2 H2O 106(3) . .
C17 O3 C21 117.9(3) . .
C19 O4 C22 118.5(3) . .

loop_
_geom_bond_atom_site_label_1
_geom_bond_atom_site_label_2
_geom_bond_distance
_geom_bond_site_symmetry_2
C1 C2 1.380(4) .
C1 C14 1.392(4) .
C1 Cl1 1.735(3) .
C2 C3 1.382(4) .
C2 H2 0.9300 .
C3 C4 1.367(5) .
C3 H3 0.9300 .
C4 C5 1.385(4) .
C4 H4 0.9300 .
C5 C14 1.402(4) .
C5 C6 1.513(4) .
C6 O2 1.426(3) .
C6 C7 1.528(4) .
C6 C15 1.536(4) .
C7 C8 1.380(4) .
C7 C12 1.387(4) .
C8 C9 1.381(5) .
C8 H8 0.9300 .
C9 C10 1.379(4) .
C9 H9 0.9300 .
C10 C11 1.375(5) .
C10 H10 0.9300 .
C11 C12 1.397(4) .
C11 Cl2 1.731(3) .
C12 C13 1.490(4) .
C13 O1 1.220(3) .
C13 C14 1.486(4) .
C15 C16 1.387(4) .
C15 C20 1.395(4) .
C16 C17 1.383(4) .
C16 H16 0.9300 .
C17 O3 1.362(4) .
C17 C18 1.383(4) .
C18 C19 1.375(4) .
C18 H18 0.9300 .
C19 O4 1.366(4) .
C19 C20 1.386(4) .
C20 H20 0.9300 .
C21 O3 1.431(4) .
C21 H21A 0.9600 .
C21 H21B 0.9600 .
C21 H21C 0.9600 .
C22 O4 1.428(4) .
C22 H22A 0.9600 .
C22 H22B 0.9600 .
C22 H22C 0.9600 .
O2 H2O 0.75(3) .

loop_
_geom_torsion_atom_site_label_1
_geom_torsion_atom_site_label_2
_geom_torsion_atom_site_label_3
_geom_torsion_atom_site_label_4
_geom_torsion
_geom_torsion_site_symmetry_1
_geom_torsion_site_symmetry_2
_geom_torsion_site_symmetry_3
_geom_torsion_site_symmetry_4
C14 C1 C2 C3 -2.1(5) . . . .
Cl1 C1 C2 C3 -179.5(3) . . . .
C1 C2 C3 C4 0.3(5) . . . .
C2 C3 C4 C5 0.8(5) . . . .
C3 C4 C5 C14 -0.2(5) . . . .
C3 C4 C5 C6 -177.8(3) . . . .
C4 C5 C6 O2 -27.9(4) . . . .
C14 C5 C6 O2 154.5(3) . . . .
C4 C5 C6 C7 -150.5(3) . . . .
C14 C5 C6 C7 31.9(4) . . . .
C4 C5 C6 C15 88.6(3) . . . .
C14 C5 C6 C15 -89.0(3) . . . .
O2 C6 C7 C8 30.6(4) . . . .
C5 C6 C7 C8 154.0(3) . . . .
C15 C6 C7 C8 -83.8(3) . . . .
O2 C6 C7 C12 -153.4(3) . . . .
C5 C6 C7 C12 -30.0(4) . . . .
C15 C6 C7 C12 92.3(3) . . . .
C12 C7 C8 C9 2.2(5) . . . .
C6 C7 C8 C9 178.2(3) . . . .
C7 C8 C9 C10 -0.1(5) . . . .
C8 C9 C10 C11 -2.1(5) . . . .
C9 C10 C11 C12 2.3(5) . . . .
C9 C10 C11 Cl2 179.9(3) . . . .
C8 C7 C12 C11 -2.0(5) . . . .
C6 C7 C12 C11 -178.0(3) . . . .
C8 C7 C12 C13 175.9(3) . . . .
C6 C7 C12 C13 0.0(4) . . . .
C10 C11 C12 C7 -0.2(5) . . . .
Cl2 C11 C12 C7 -177.7(2) . . . .
C10 C11 C12 C13 -178.1(3) . . . .
Cl2 C11 C12 C13 4.5(4) . . . .
C7 C12 C13 O1 -148.4(3) . . . .
C11 C12 C13 O1 29.4(5) . . . .
C7 C12 C13 C14 29.9(4) . . . .
C11 C12 C13 C14 -152.3(3) . . . .
C2 C1 C14 C5 2.7(5) . . . .
Cl1 C1 C14 C5 179.9(2) . . . .
C2 C1 C14 C13 -177.3(3) . . . .
Cl1 C1 C14 C13 -0.1(4) . . . .
C4 C5 C14 C1 -1.6(4) . . . .
C6 C5 C14 C1 176.0(3) . . . .
C4 C5 C14 C13 178.4(3) . . . .
C6 C5 C14 C13 -4.0(4) . . . .
O1 C13 C14 C1 -29.6(5) . . . .
C12 C13 C14 C1 152.1(3) . . . .
O1 C13 C14 C5 150.4(3) . . . .
C12 C13 C14 C5 -27.9(4) . . . .
O2 C6 C15 C16 -20.8(4) . . . .
C5 C6 C15 C16 -140.9(3) . . . .
C7 C6 C15 C16 96.4(3) . . . .
O2 C6 C15 C20 162.6(3) . . . .
C5 C6 C15 C20 42.5(4) . . . .
C7 C6 C15 C20 -80.2(4) . . . .
C20 C15 C16 C17 -1.5(5) . . . .
C6 C15 C16 C17 -178.1(3) . . . .
C15 C16 C17 O3 179.9(3) . . . .
C15 C16 C17 C18 0.9(5) . . . .
O3 C17 C18 C19 -178.3(3) . . . .
C16 C17 C18 C19 0.8(5) . . . .
C17 C18 C19 O4 178.6(3) . . . .
C17 C18 C19 C20 -1.8(5) . . . .
O4 C19 C20 C15 -179.3(3) . . . .
C18 C19 C20 C15 1.2(5) . . . .
C16 C15 C20 C19 0.5(5) . . . .
C6 C15 C20 C19 177.1(3) . . . .
C16 C17 O3 C21 -0.8(5) . . . .
C18 C17 O3 C21 178.3(3) . . . .
C18 C19 O4 C22 179.0(3) . . . .
C20 C19 O4 C22 -0.6(5) . . . .
